data_7102370
loop_
_publ_author_name
'McManus, Gregory J'
'Wang, Zhenqiang'
'Beauchamp, Derek A'
'Zaworotko, Michael J'

_publ_section_title
;
 A novel metal-organic ternary topology constructed from triangular,
 square and tetrahedral molecular building blocks.
;
_journal_issue 48
_journal_name_full 'Chemical communications (Cambridge, England)'
_journal_page_first 5212
_journal_page_last 5213
_journal_paper_doi 10.1039/b712905j
_journal_year 2007
_chemical_formula_sum 'C21 H30 Cu2 N3 O15.5'
_chemical_formula_weight 699.56
_chemical_name_systematic
;
?
;
_space_group_IT_number 72
_symmetry_cell_setting orthorhombic
_symmetry_space_group_name_Hall '-I 2 2c'
_symmetry_space_group_name_H-M 'I b a m'
_atom_sites_solution_hydrogens geom
_atom_sites_solution_primary direct
_atom_sites_solution_secondary difmap
_audit_creation_method SHELXL-97
_cell_angle_alpha 90.00
_cell_angle_beta 90.00
_cell_angle_gamma 90.00
_cell_formula_units_Z 8
_cell_length_a 14.669(7)
_cell_length_b 16.833(8)
_cell_length_c 24.743(11)
_cell_measurement_temperature 298(2)
_cell_volume 6109(5)
_computing_cell_refinement 'Bruker SMART'
_computing_data_collection 'Bruker SMART'
_computing_data_reduction 'Bruker SAINT'
_computing_molecular_graphics 'Bruker SHELXTL'
_computing_publication_material 'Bruker SHELXTL'
_computing_structure_refinement 'SHELXL-97 (Sheldrick, 1997)'
_computing_structure_solution 'SHELXS-97 (Sheldrick, 1990)'
_diffrn_ambient_temperature 298(2)
_diffrn_measured_fraction_theta_full 0.996
_diffrn_measured_fraction_theta_max 0.996
_diffrn_measurement_device_type 'CCD area detector'
_diffrn_measurement_method 'phi and omega scans'
_diffrn_radiation_monochromator graphite
_diffrn_radiation_source 'fine-focus sealed tube'
_diffrn_radiation_type MoK\a
_diffrn_radiation_wavelength 0.71073
_diffrn_reflns_av_R_equivalents 0.1695
_diffrn_reflns_av_sigmaI/netI 0.1576
_diffrn_reflns_limit_h_max 16
_diffrn_reflns_limit_h_min -17
_diffrn_reflns_limit_k_max 20
_diffrn_reflns_limit_k_min -8
_diffrn_reflns_limit_l_max 29
_diffrn_reflns_limit_l_min -29
_diffrn_reflns_number 14695
_diffrn_reflns_theta_full 25.11
_diffrn_reflns_theta_max 25.11
_diffrn_reflns_theta_min 1.65
_exptl_absorpt_coefficient_mu 1.464
_exptl_absorpt_correction_type none
_exptl_crystal_colour green
_exptl_crystal_density_diffrn 1.521
_exptl_crystal_density_meas ?
_exptl_crystal_density_method .
_exptl_crystal_description rod
_exptl_crystal_F_000 2872
_exptl_crystal_size_max 0.15
_exptl_crystal_size_mid 0.10
_exptl_crystal_size_min 0.10
_refine_diff_density_max 0.995
_refine_diff_density_min -0.441
_refine_diff_density_rms 0.126
_refine_ls_extinction_coef 0.00107(19)
_refine_ls_extinction_expression Fc^*^=kFc[1+0.001xFc^2^\l^3^/sin(2\q)]^-1/4^
_refine_ls_extinction_method SHELXL
_refine_ls_goodness_of_fit_ref 0.882
_refine_ls_hydrogen_treatment constr
_refine_ls_matrix_type full
_refine_ls_number_parameters 201
_refine_ls_number_reflns 2787
_refine_ls_number_restraints 0
_refine_ls_restrained_S_all 0.882
_refine_ls_R_factor_all 0.1534
_refine_ls_R_factor_gt 0.0671
_refine_ls_shift/su_max 0.000
_refine_ls_shift/su_mean 0.000
_refine_ls_structure_factor_coef Fsqd
_refine_ls_weighting_details 'calc w=1/[\s^2^(Fo^2^)+(0.1031P)^2^+0.0000P] where P=(Fo^2^+2Fc^2^)/3'
_refine_ls_weighting_scheme calc
_refine_ls_wR_factor_gt 0.1612
_refine_ls_wR_factor_ref 0.1883
_reflns_number_gt 1283
_reflns_number_total 2787
_reflns_threshold_expression >2sigma(I)
_cod_data_source_file b712905j.txt
_cod_data_source_block 1
_cod_depositor_comments
;
The following automatic conversions were performed:
'_symmetry_cell_setting' value 'Orthorhombic' changed to 'orthorhombic'
according to '/home/saulius/struct/CIF-dictionaries/cif_core.dic'
dictionary named 'cif_core.dic' version 2.4.1 from 2010-06-29.

Automatic conversion script
Id: cif_fix_enum 1527 2010-12-29 10:47:43Z saulius 
;
_cod_original_sg_symbol_H-M Ibam
_cod_original_formula_sum 'C21 H30 Cu2 N3 O15.50'
_cod_database_code 7102370

loop_
_symmetry_equiv_pos_as_xyz
'x, y, z'
'-x, -y, z'
'-x+1/2, y+1/2, -z'
'x+1/2, -y+1/2, -z'
'x+1/2, y+1/2, z+1/2'
'-x+1/2, -y+1/2, z+1/2'
'-x+1, y+1, -z+1/2'
'x+1, -y+1, -z+1/2'
'-x, -y, -z'
'x, y, -z'
'x-1/2, -y-1/2, z'
'-x-1/2, y-1/2, z'
'-x+1/2, -y+1/2, -z+1/2'
'x+1/2, y+1/2, -z+1/2'
'x, -y, z+1/2'
'-x, y, z+1/2'

loop_
_atom_site_label
_atom_site_type_symbol
_atom_site_fract_x
_atom_site_fract_y
_atom_site_fract_z
_atom_site_U_iso_or_equiv
_atom_site_adp_type
_atom_site_occupancy
_atom_site_symmetry_multiplicity
_atom_site_calc_flag
_atom_site_refinement_flags
O13 O -0.3872(3) 0.2927(3) 0.2900(2) 0.0501(16) Uani 1 1 d .
C19 C -0.3514(6) 0.3389(6) 0.3227(4) 0.060(3) Uani 1 1 d .
O12 O -0.1170(4) 0.4739(3) 0.4452(2) 0.0559(17) Uani 1 1 d .
Cu1 Cu 0.07280(8) 0.45242(8) 0.5000 0.0326(4) Uani 1 2 d S
Cu2 Cu 0.0000 0.19400(9) 0.2500 0.0474(5) Uani 1 2 d S
N11 N -0.0756(4) 0.1707(4) 0.3178(2) 0.0395(16) Uani 1 1 d .
H11A H -0.1166 0.1326 0.3099 0.047 Uiso 1 1 calc R
H11B H -0.0384 0.1515 0.3436 0.047 Uiso 1 1 calc R
O11 O 0.0030(4) 0.3949(3) 0.4446(2) 0.0586(17) Uani 1 1 d .
O14 O -0.3910(5) 0.3983(5) 0.3410(4) 0.154(4) Uani 1 1 d .
C11 C -0.1221(5) 0.3591(5) 0.3910(3) 0.0362(19) Uani 1 1 d .
C12 C -0.0794(5) 0.2908(5) 0.3725(3) 0.042(2) Uani 1 1 d .
H12 H -0.0200 0.2802 0.3834 0.050 Uiso 1 1 calc R
C13 C -0.1226(5) 0.2385(5) 0.3385(3) 0.039(2) Uani 1 1 d .
C14 C -0.2118(5) 0.2526(5) 0.3232(3) 0.039(2) Uani 1 1 d .
H14 H -0.2422 0.2162 0.3014 0.047 Uiso 1 1 calc R
C15 C -0.2561(5) 0.3210(5) 0.3405(3) 0.044(2) Uani 1 1 d .
C16 C -0.2113(5) 0.3744(5) 0.3751(3) 0.048(2) Uani 1 1 d .
H16 H -0.2412 0.4197 0.3873 0.057 Uiso 1 1 calc R
C18 C -0.0756(5) 0.4145(5) 0.4297(3) 0.042(2) Uani 1 1 d .
N21 N 0.1865(7) 0.3739(6) 0.5000 0.049(3) Uani 1 2 d S
C21 C 0.2716(10) 0.4019(11) 0.5000 0.112(6) Uani 1 2 d S
H21 H 0.2802 0.4566 0.5000 0.134 Uiso 1 2 calc SR
C22 C 0.3462(13) 0.3541(15) 0.5000 0.139(9) Uani 1 2 d S
H22 H 0.4048 0.3752 0.5000 0.167 Uiso 1 2 calc SR
C23 C 0.3315(14) 0.2715(16) 0.5000 0.112(8) Uani 1 2 d S
H23 H 0.3811 0.2370 0.5000 0.135 Uiso 1 2 calc SR
C24 C 0.2512(16) 0.2436(12) 0.5000 0.115(7) Uani 1 2 d S
H24 H 0.2410 0.1890 0.5000 0.138 Uiso 1 2 calc SR
C25 C 0.1777(11) 0.2977(11) 0.5000 0.086(5) Uani 1 2 d S
H25 H 0.1189 0.2770 0.5000 0.103 Uiso 1 2 calc SR
O31 O 0.0000 0.3313(6) 0.2500 0.110(4) Uani 1 2 d S
H31A H 0.0471 0.3589 0.2667 0.132 Uiso 0.50 1 calc PR
H31B H -0.0471 0.3589 0.2333 0.132 Uiso 0.50 1 calc PR
O1S O 0.7928(6) 0.0374(4) 0.2998(3) 0.114(3) Uani 1 1 d .
O2S O 0.0000 0.0000 0.2500 0.253(15) Uani 1 4 d S
O3S O 0.1104(9) 0.4239(9) 0.3314(5) 0.266(9) Uani 1 1 d .
O4S O 0.0661(9) 0.0595(10) 0.4444(5) 0.275(8) Uani 1 1 d .

loop_
_atom_site_aniso_label
_atom_site_aniso_U_11
_atom_site_aniso_U_22
_atom_site_aniso_U_33
_atom_site_aniso_U_23
_atom_site_aniso_U_13
_atom_site_aniso_U_12
O13 0.025(3) 0.079(4) 0.046(3) -0.011(3) -0.020(2) 0.002(3)
C19 0.026(5) 0.062(6) 0.092(7) -0.025(6) -0.018(5) 0.014(5)
O12 0.039(4) 0.056(4) 0.072(4) -0.027(3) -0.021(3) 0.008(3)
Cu1 0.0183(7) 0.0479(9) 0.0315(7) 0.000 0.000 -0.0044(6)
Cu2 0.0214(7) 0.0742(12) 0.0467(9) 0.000 -0.0116(6) 0.000
N11 0.026(3) 0.048(4) 0.045(4) -0.002(3) -0.017(3) 0.004(3)
O11 0.036(3) 0.075(4) 0.065(4) -0.030(3) -0.027(3) 0.009(3)
O14 0.059(5) 0.142(8) 0.259(11) -0.142(8) -0.086(6) 0.049(5)
C11 0.024(4) 0.046(5) 0.038(4) 0.000(4) -0.003(3) -0.008(4)
C12 0.023(4) 0.062(6) 0.041(4) 0.002(4) -0.008(4) -0.007(4)
C13 0.024(5) 0.049(5) 0.044(5) -0.003(4) -0.007(3) 0.000(4)
C14 0.025(4) 0.048(5) 0.044(5) -0.006(4) -0.007(4) 0.000(4)
C15 0.029(5) 0.057(6) 0.046(5) -0.012(4) -0.012(4) 0.007(4)
C16 0.027(5) 0.062(6) 0.054(5) -0.006(5) -0.007(4) 0.004(4)
C18 0.026(5) 0.056(6) 0.043(5) -0.002(4) -0.008(4) -0.016(5)
N21 0.047(7) 0.042(7) 0.057(6) 0.000 0.000 0.004(6)
C21 0.022(9) 0.118(15) 0.196(19) 0.000 0.000 0.005(10)
C22 0.043(11) 0.16(2) 0.21(2) 0.000 0.000 0.036(15)
C23 0.068(14) 0.18(2) 0.085(12) 0.000 0.000 0.069(17)
C24 0.121(18) 0.115(17) 0.108(14) 0.000 0.000 0.058(16)
C25 0.065(11) 0.092(14) 0.101(12) 0.000 0.000 0.004(11)
O31 0.132(10) 0.107(9) 0.090(8) 0.000 -0.011(7) 0.000
O1S 0.118(6) 0.079(5) 0.145(7) -0.001(5) 0.024(6) -0.043(5)
O2S 0.17(2) 0.45(5) 0.14(2) 0.000 0.000 0.000
O3S 0.265(15) 0.306(17) 0.228(13) -0.157(12) 0.149(12) -0.183(13)
O4S 0.210(14) 0.43(2) 0.184(12) -0.014(14) 0.062(11) -0.125(14)

loop_
_atom_type_symbol
_atom_type_description
_atom_type_scat_dispersion_real
_atom_type_scat_dispersion_imag
_atom_type_scat_source
C C 0.0033 0.0016 'International Tables Vol C Tables 4.2.6.8 and 6.1.1.4'
H H 0.0000 0.0000 'International Tables Vol C Tables 4.2.6.8 and 6.1.1.4'
N N 0.0061 0.0033 'International Tables Vol C Tables 4.2.6.8 and 6.1.1.4'
O O 0.0106 0.0060 'International Tables Vol C Tables 4.2.6.8 and 6.1.1.4'
Cu Cu 0.3201 1.2651 'International Tables Vol C Tables 4.2.6.8 and 6.1.1.4'

loop_
_geom_angle_atom_site_label_1
_geom_angle_atom_site_label_2
_geom_angle_atom_site_label_3
_geom_angle
_geom_angle_site_symmetry_1
_geom_angle_site_symmetry_3
C19 O13 Cu2 128.5(6) . 13_455
O13 C19 O14 123.1(8) . .
O13 C19 C15 117.6(8) . .
O14 C19 C15 119.4(8) . .
C18 O12 Cu1 124.8(5) . 9_566
O12 Cu1 O12 88.2(4) 9_566 2_565
O12 Cu1 O11 166.4(2) 9_566 .
O12 Cu1 O11 90.1(2) 2_565 .
O12 Cu1 O11 90.1(2) 9_566 10_556
O12 Cu1 O11 166.4(2) 2_565 10_556
O11 Cu1 O11 88.4(4) . 10_556
O12 Cu1 N21 97.8(3) 9_566 .
O12 Cu1 N21 97.8(3) 2_565 .
O11 Cu1 N21 95.8(3) . .
O11 Cu1 N21 95.8(3) 10_556 .
O12 Cu1 Cu1 83.33(18) 9_566 9_566
O12 Cu1 Cu1 83.33(18) 2_565 9_566
O11 Cu1 Cu1 83.06(16) . 9_566
O11 Cu1 Cu1 83.06(16) 10_556 9_566
N21 Cu1 Cu1 178.5(3) . 9_566
O13 Cu2 O13 166.7(4) 11_665 13_455
O13 Cu2 N11 93.8(2) 11_665 .
O13 Cu2 N11 88.8(2) 13_455 .
O13 Cu2 N11 88.8(2) 11_665 7_445
O13 Cu2 N11 93.8(2) 13_455 7_445
N11 Cu2 N11 157.9(4) . 7_445
O13 Cu2 O31 83.37(18) 11_665 .
O13 Cu2 O31 83.37(18) 13_455 .
N11 Cu2 O31 101.06(18) . .
N11 Cu2 O31 101.06(18) 7_445 .
C13 N11 Cu2 113.7(5) . .
C13 N11 H11A 108.8 . .
Cu2 N11 H11A 108.8 . .
C13 N11 H11B 108.8 . .
Cu2 N11 H11B 108.8 . .
H11A N11 H11B 107.7 . .
C18 O11 Cu1 123.6(5) . .
C12 C11 C16 119.0(7) . .
C12 C11 C18 121.4(7) . .
C16 C11 C18 119.6(7) . .
C13 C12 C11 121.7(7) . .
C13 C12 H12 119.1 . .
C11 C12 H12 119.1 . .
C12 C13 C14 119.6(7) . .
C12 C13 N11 120.7(7) . .
C14 C13 N11 119.7(7) . .
C13 C14 C15 120.0(7) . .
C13 C14 H14 120.0 . .
C15 C14 H14 120.0 . .
C14 C15 C16 120.0(7) . .
C14 C15 C19 120.8(7) . .
C16 C15 C19 119.2(7) . .
C11 C16 C15 119.6(7) . .
C11 C16 H16 120.2 . .
C15 C16 H16 120.2 . .
O12 C18 O11 125.1(7) . .
O12 C18 C11 118.6(7) . .
O11 C18 C11 116.2(8) . .
C25 N21 C21 116.4(13) . .
C25 N21 Cu1 122.7(10) . .
C21 N21 Cu1 120.9(10) . .
N21 C21 C22 123.1(17) . .
N21 C21 H21 118.5 . .
C22 C21 H21 118.5 . .
C21 C22 C23 117.4(19) . .
C21 C22 H22 121.3 . .
C23 C22 H22 121.3 . .
C24 C23 C22 121(2) . .
C24 C23 H23 119.7 . .
C22 C23 H23 119.7 . .
C23 C24 C25 118(2) . .
C23 C24 H24 121.0 . .
C25 C24 H24 121.0 . .
N21 C25 C24 124.5(16) . .
N21 C25 H25 117.8 . .
C24 C25 H25 117.8 . .
Cu2 O31 H31A 120.0 . .
Cu2 O31 H31B 120.0 . .
H31A O31 H31B 120.0 . .

loop_
_geom_bond_atom_site_label_1
_geom_bond_atom_site_label_2
_geom_bond_distance
_geom_bond_site_symmetry_2
O13 C19 1.239(9) .
O13 Cu2 1.940(5) 13_455
C19 O14 1.242(10) .
C19 C15 1.496(10) .
O12 C18 1.230(9) .
O12 Cu1 1.948(5) 9_566
Cu1 O12 1.948(5) 9_566
Cu1 O12 1.948(5) 2_565
Cu1 O11 1.965(5) .
Cu1 O11 1.965(5) 10_556
Cu1 N21 2.128(10) .
Cu1 Cu1 2.670(3) 9_566
Cu2 O13 1.940(5) 11_665
Cu2 O13 1.940(5) 13_455
Cu2 N11 2.048(6) .
Cu2 N11 2.048(6) 7_445
Cu2 O31 2.311(11) .
N11 C13 1.429(9) .
N11 H11A 0.9000 .
N11 H11B 0.9000 .
O11 C18 1.255(9) .
C11 C12 1.387(10) .
C11 C16 1.391(9) .
C11 C18 1.501(10) .
C12 C13 1.373(10) .
C12 H12 0.9300 .
C13 C14 1.384(9) .
C14 C15 1.391(10) .
C14 H14 0.9300 .
C15 C16 1.404(10) .
C16 H16 0.9300 .
N21 C25 1.288(17) .
N21 C21 1.334(16) .
C21 C22 1.36(2) .
C21 H21 0.9300 .
C22 C23 1.41(3) .
C22 H22 0.9300 .
C23 C24 1.27(2) .
C23 H23 0.9300 .
C24 C25 1.41(2) .
C24 H24 0.9300 .
C25 H25 0.9300 .
O31 H31A 0.9300 .
O31 H31B 0.9300 .

loop_
_geom_torsion_atom_site_label_1
_geom_torsion_atom_site_label_2
_geom_torsion_atom_site_label_3
_geom_torsion_atom_site_label_4
_geom_torsion
_geom_torsion_site_symmetry_1
Cu2 O13 C19 O14 11.0(15) 13_455
Cu2 O13 C19 C15 -169.3(6) 13_455
O13 Cu2 N11 C13 96.9(5) 11_665
O13 Cu2 N11 C13 -70.1(5) 13_455
N11 Cu2 N11 C13 -167.1(5) 7_445
O31 Cu2 N11 C13 12.9(5) .
O12 Cu1 O11 C18 -2.6(15) 9_566
O12 Cu1 O11 C18 -85.3(6) 2_565
O11 Cu1 O11 C18 81.2(7) 10_556
N21 Cu1 O11 C18 176.9(6) .
Cu1 Cu1 O11 C18 -2.0(6) 9_566
C16 C11 C12 C13 0.7(11) .
C18 C11 C12 C13 177.8(7) .
C11 C12 C13 C14 -1.8(11) .
C11 C12 C13 N11 176.8(7) .
Cu2 N11 C13 C12 -84.5(7) .
Cu2 N11 C13 C14 94.1(7) .
C12 C13 C14 C15 2.6(11) .
N11 C13 C14 C15 -176.0(7) .
C13 C14 C15 C16 -2.3(12) .
C13 C14 C15 C19 177.6(8) .
O13 C19 C15 C14 -3.5(13) .
O14 C19 C15 C14 176.2(10) .
O13 C19 C15 C16 176.4(8) .
O14 C19 C15 C16 -3.9(14) .
C12 C11 C16 C15 -0.4(11) .
C18 C11 C16 C15 -177.6(7) .
C14 C15 C16 C11 1.2(12) .
C19 C15 C16 C11 -178.7(8) .
Cu1 O12 C18 O11 -4.0(12) 9_566
Cu1 O12 C18 C11 174.3(5) 9_566
Cu1 O11 C18 O12 4.2(12) .
Cu1 O11 C18 C11 -174.2(5) .
C12 C11 C18 O12 -179.4(7) .
C16 C11 C18 O12 -2.2(11) .
C12 C11 C18 O11 -0.9(11) .
C16 C11 C18 O11 176.3(7) .
O12 Cu1 N21 C25 135.41(18) 9_566
O12 Cu1 N21 C25 -135.41(18) 2_565
O11 Cu1 N21 C25 -44.47(18) .
O11 Cu1 N21 C25 44.47(18) 10_556
Cu1 Cu1 N21 C25 0.0 9_566
O12 Cu1 N21 C21 -44.59(18) 9_566
O12 Cu1 N21 C21 44.59(18) 2_565
O11 Cu1 N21 C21 135.53(18) .
O11 Cu1 N21 C21 -135.53(18) 10_556
Cu1 Cu1 N21 C21 180.0 9_566
C25 N21 C21 C22 0.0 .
Cu1 N21 C21 C22 180.0 .
N21 C21 C22 C23 0.0 .
C21 C22 C23 C24 0.0 .
C22 C23 C24 C25 0.0 .
C21 N21 C25 C24 0.0 .
Cu1 N21 C25 C24 180.0 .
C23 C24 C25 N21 0.0 .
